data_2200449
loop_
_publ_author_name
'M.Subha Nandhini'
'R.V. Krishnakumar'
'R. Malathi'
'S.S. Rajan'
S.Natarajan

_publ_section_title
;
 <small>DL</small>-Threoninium oxalate
;
_journal_issue 8
_journal_name_full 'Acta Crystallographica Section E'
_journal_page_first o769
_journal_page_last o771
_journal_paper_doi 10.1107/S1600536801012193
_journal_volume 57
_journal_year 2001
_chemical_formula_iupac 'C4 H10 N O3 1+, C2 H O4 1-'
_chemical_formula_moiety 'C4 H10 N O3 1+, C2 H O4 1-'
_chemical_formula_sum 'C6 H11 N O7'
_chemical_formula_weight 209.16
_chemical_name_systematic
;
DL-threoninium oxalate
;
_space_group_IT_number 14
_symmetry_cell_setting monoclinic
_symmetry_space_group_name_Hall '-P 2yn'
_symmetry_space_group_name_H-M 'P 1 21/n 1'
_audit_creation_method SHELXL-97
_cell_angle_alpha 90.00
_cell_angle_beta 112.39(5)
_cell_angle_gamma 90.00
_cell_formula_units_Z 4
_cell_length_a 8.325(5)
_cell_length_b 10.957(4)
_cell_length_c 10.363(4)
_cell_measurement_reflns_used 25
_cell_measurement_temperature 293(2)
_cell_measurement_theta_max 29
_cell_measurement_theta_min 9
_cell_volume 874.0(8)
_computing_cell_refinement 'CAD-4 Software'
_computing_data_collection 'CAD-4 Software (Enraf-Nonius, 1989)'
_computing_data_reduction 'CAD-4 Software'
_computing_molecular_graphics 'PLATON (Spek, 1999)'
_computing_publication_material SHELXL97
_computing_structure_refinement 'SHELXL97 (Sheldrick, 1997)'
_computing_structure_solution 'SHELXS97 (Sheldrick, 1990)'
_diffrn_ambient_temperature 293(2)
_diffrn_measured_fraction_theta_full .887
_diffrn_measured_fraction_theta_max .887
_diffrn_measurement_device_type 'Enraf-Nonius CAD-4'
_diffrn_measurement_method \w-2\q
_diffrn_radiation_monochromator graphite
_diffrn_radiation_source 'fine-focus sealed tube'
_diffrn_radiation_type CuK\a
_diffrn_radiation_wavelength 1.54178
_diffrn_reflns_av_R_equivalents .000
_diffrn_reflns_av_sigmaI/netI .030
_diffrn_reflns_limit_h_max 9
_diffrn_reflns_limit_h_min -10
_diffrn_reflns_limit_k_max 13
_diffrn_reflns_limit_k_min 0
_diffrn_reflns_limit_l_max 12
_diffrn_reflns_limit_l_min 0
_diffrn_reflns_number 1605
_diffrn_reflns_theta_full 72.10
_diffrn_reflns_theta_max 72.10
_diffrn_reflns_theta_min 5.84
_diffrn_standards_decay_% <2
_diffrn_standards_interval_time 60
_diffrn_standards_number 2
_exptl_absorpt_coefficient_mu 1.303
_exptl_absorpt_correction_T_max .82
_exptl_absorpt_correction_T_min .76
_exptl_absorpt_correction_type '\y scan'
_exptl_absorpt_process_details '(North et al., 1968)'
_exptl_crystal_colour colourless
_exptl_crystal_density_diffrn 1.590
_exptl_crystal_density_meas 1.61(2)
_exptl_crystal_density_method flotation
_exptl_crystal_description needle
_exptl_crystal_F_000 440
_exptl_crystal_size_max .35
_exptl_crystal_size_mid .21
_exptl_crystal_size_min .15
_refine_diff_density_max .36
_refine_diff_density_min -.30
_refine_ls_extinction_method none
_refine_ls_goodness_of_fit_ref 1.10
_refine_ls_hydrogen_treatment constr
_refine_ls_matrix_type full
_refine_ls_number_parameters 171
_refine_ls_number_reflns 1605
_refine_ls_number_restraints 0
_refine_ls_restrained_S_all 1.10
_refine_ls_R_factor_all .067
_refine_ls_R_factor_gt .053
_refine_ls_shift/su_max <0.001
_refine_ls_shift/su_mean <0.001
_refine_ls_structure_factor_coef Fsqd
_refine_ls_weighting_details 'calc w=1/[\s^2^(Fo^2^)+(0.1106P)^2^+0.3459P] where P=(Fo^2^+2Fc^2^)/3'
_refine_ls_weighting_scheme calc
_refine_ls_wR_factor_ref .175
_reflns_number_gt 1252
_reflns_number_total 1605
_reflns_threshold_expression I>2\s(I)
_cod_data_source_file ci6046.cif
_cod_data_source_block I
_cod_original_cell_volume 874.0(7)
_cod_original_sg_symbol_H-M 'P 21/n'
_cod_database_code 2200449

loop_
_symmetry_equiv_pos_as_xyz
'x, y, z'
'-x+1/2, y+1/2, -z+1/2'
'-x, -y, -z'
'x-1/2, -y-1/2, z-1/2'

loop_
_atom_site_label
_atom_site_fract_x
_atom_site_fract_y
_atom_site_fract_z
_atom_site_U_iso_or_equiv
_atom_site_adp_type
_atom_site_calc_flag
_atom_site_refinement_flags
_atom_site_occupancy
_atom_site_disorder_assembly
_atom_site_disorder_group
_atom_site_type_symbol
O1 .1063(3) .88436(19) .5225(2) .0431(6) Uani d . 1 . . O
O2 .2280(3) 1.0062(2) .4105(2) .0458(6) Uani d . 1 . . O
H2 .1416 .9881 .3419 .069 Uiso calc R 1 . . H
O3 .2232(3) 1.18732(18) .6792(2) .0425(6) Uani d . 1 . . O
H3 .1379 1.1663 .6113 .064 Uiso calc R 1 . . H
O4 .3107(3) .72656(19) .4016(2) .0432(6) Uani d . 1 . . O
H4 .2165 .7324 .3362 .065 Uiso calc R 1 . . H
O5 .1712(3) .5840(2) .4736(2) .0449(6) Uani d . 1 . . O
O6 .5377(3) .73866(19) .6711(2) .0452(6) Uani d . 1 . . O
O7 .4884(3) .53842(18) .6839(2) .0452(6) Uani d . 1 . . O
N1 .3322(3) .9414(2) .7730(3) .0371(6) Uani d . 1 . . N
H1A .4164 .9653 .8520 .056 Uiso calc R 1 . . H
H1B .3342 .8605 .7662 .056 Uiso calc R 1 . . H
H1C .2299 .9648 .7730 .056 Uiso calc R 1 . . H
C1 .2180(4) .9568(2) .5210(3) .0364(7) Uani d . 1 . . C
C2 .3595(4) .9977(2) .6520(3) .0343(7) Uani d . 1 . . C
H2A .4693 .9662 .6512 .041 Uiso calc R 1 . . H
C3 .3769(4) 1.1372(2) .6686(3) .0346(7) Uani d . 1 . . C
H3A .3912 1.1719 .5865 .041 Uiso calc R 1 . . H
C4 .5268(4) 1.1768(3) .7975(3) .0434(8) Uani d . 1 . . C
H4A .5310 1.2643 .8020 .065 Uiso calc R 1 . . H
H4B .6333 1.1463 .7942 .065 Uiso calc R 1 . . H
H4C .5120 1.1451 .8786 .065 Uiso calc R 1 . . H
C5 .2987(4) .6477(2) .4915(3) .0355(7) Uani d . 1 . . C
C6 .4580(4) .6422(2) .6273(3) .0361(7) Uani d . 1 . . C

loop_
_atom_site_aniso_label
_atom_site_aniso_U_11
_atom_site_aniso_U_22
_atom_site_aniso_U_33
_atom_site_aniso_U_12
_atom_site_aniso_U_13
_atom_site_aniso_U_23
O1 .0492(13) .0320(11) .0506(13) -.0079(9) .0219(11) -.0050(9)
O2 .0612(15) .0328(11) .0433(13) -.0107(9) .0197(11) -.0012(9)
O3 .0505(13) .0236(10) .0548(14) .0018(8) .0215(11) -.0051(9)
O4 .0505(13) .0381(11) .0424(12) -.0014(9) .0191(11) .0100(9)
O5 .0485(13) .0394(12) .0429(13) -.0120(9) .0132(10) .0015(9)
O6 .0524(13) .0329(11) .0472(13) -.0083(9) .0156(11) -.0039(9)
O7 .0599(14) .0294(10) .0370(13) .0035(9) .0081(11) .0040(8)
N1 .0504(15) .0194(10) .0425(14) -.0005(9) .0189(12) -.0003(9)
C1 .0449(16) .0213(12) .0464(17) .0026(11) .0211(14) -.0039(11)
C2 .0424(15) .0210(12) .0432(17) -.0013(10) .0205(14) -.0031(10)
C3 .0413(15) .0234(13) .0410(16) -.0049(10) .0179(14) -.0027(10)
C4 .0541(19) .0305(14) .0495(19) -.0095(13) .0242(16) -.0053(13)
C5 .0495(16) .0229(12) .0386(16) .0021(11) .0219(14) .0004(10)
C6 .0460(16) .0275(13) .0403(17) .0007(11) .0228(14) -.0015(11)

loop_
_atom_type_symbol
_atom_type_description
_atom_type_scat_dispersion_real
_atom_type_scat_dispersion_imag
_atom_type_scat_source
C C .0181 .0091 'International Tables Vol C Tables 4.2.6.8 and 6.1.1.4'
H H .0000 .0000 'International Tables Vol C Tables 4.2.6.8 and 6.1.1.4'
N N .0311 .0180 'International Tables Vol C Tables 4.2.6.8 and 6.1.1.4'
O O .0492 .0322 'International Tables Vol C Tables 4.2.6.8 and 6.1.1.4'

loop_
_geom_angle_atom_site_label_1
_geom_angle_atom_site_label_2
_geom_angle_atom_site_label_3
_geom_angle
C1 O2 H2 109.5
C3 O3 H3 109.5
C5 O4 H4 109.5
C2 N1 H1A 109.5
C2 N1 H1B 109.5
H1A N1 H1B 109.5
C2 N1 H1C 109.5
H1A N1 H1C 109.5
H1B N1 H1C 109.5
O1 C1 O2 125.8(3)
O1 C1 C2 121.6(3)
O2 C1 C2 112.6(2)
C1 C2 N1 108.8(2)
C1 C2 C3 114.2(2)
N1 C2 C3 110.8(2)
C1 C2 H2A 107.6
N1 C2 H2A 107.6
C3 C2 H2A 107.6
O3 C3 C4 106.5(2)
O3 C3 C2 109.9(2)
C4 C3 C2 113.4(3)
O3 C3 H3A 109.0
C4 C3 H3A 109.0
C2 C3 H3A 109.0
C3 C4 H4A 109.5
C3 C4 H4B 109.5
H4A C4 H4B 109.5
C3 C4 H4C 109.5
H4A C4 H4C 109.5
H4B C4 H4C 109.5
O5 C5 O4 124.6(3)
O5 C5 C6 121.1(3)
O4 C5 C6 114.2(2)
O6 C6 O7 127.9(3)
O6 C6 C5 117.4(3)
O7 C6 C5 114.6(3)

loop_
_geom_bond_atom_site_label_1
_geom_bond_atom_site_label_2
_geom_bond_site_symmetry_2
_geom_bond_distance
_geom_bond_publ_flag
O1 C1 . 1.227(4) ?
O2 C1 . 1.298(4) ?
O2 H2 . .8200 ?
O3 C3 . 1.434(3) ?
O3 H3 . .8200 ?
O4 C5 . 1.302(3) ?
O4 H4 . .8200 ?
O5 C5 . 1.224(4) ?
O6 C6 . 1.239(4) ?
O7 C6 . 1.260(3) ?
N1 C2 . 1.490(4) ?
N1 H1A . .8900 ?
N1 H1B . .8900 ?
N1 H1C . .8900 ?
C1 C2 . 1.488(4) ?
C2 C3 . 1.539(4) ?
C2 H2A . .9800 ?
C3 C4 . 1.504(5) ?
C3 H3A . .9800 ?
C4 H4A . .9600 ?
C4 H4B . .9600 ?
C4 H4C . .9600 ?
C5 C6 . 1.523(5) ?

loop_
_geom_hbond_atom_site_label_D
_geom_hbond_atom_site_label_H
_geom_hbond_atom_site_label_A
_geom_hbond_site_symmetry_A
_geom_hbond_distance_DH
_geom_hbond_distance_HA
_geom_hbond_distance_DA
_geom_hbond_angle_DHA
O2 H2 O7 4_575 .82 1.67 2.483(4) 168
O3 H3 O1 3_576 .82 2.05 2.854(4) 165
O4 H4 O6 4_575 .82 1.82 2.623(4) 167
N1 H1A O5 4_676 .89 2.08 2.810(4) 138
N1 H1A O5 2_556 .89 2.55 3.065(3) 118
N1 H1B O6 . .89 2.63 3.217(3) 125
N1 H1B O3 2_546 .89 2.09 2.895(3) 151
N1 H1C O7 2_556 .89 2.18 3.060(4) 168
C2 H2A O6 . .98 2.55 3.174(4) 122

loop_
_geom_torsion_atom_site_label_1
_geom_torsion_atom_site_label_2
_geom_torsion_atom_site_label_3
_geom_torsion_atom_site_label_4
_geom_torsion
O1 C1 C2 N1 -2.5(4)
O2 C1 C2 N1 177.2(2)
O1 C1 C2 C3 -126.8(3)
O2 C1 C2 C3 52.9(3)
C1 C2 C3 O3 64.2(3)
N1 C2 C3 O3 -59.0(3)
C1 C2 C3 C4 -176.7(2)
N1 C2 C3 C4 60.1(3)
O5 C5 C6 O6 -144.2(3)
O4 C5 C6 O6 34.3(4)
O5 C5 C6 O7 33.4(4)
O4 C5 C6 O7 -148.2(3)
